data_2220748
loop_
_publ_author_name
'Yang, Sheng-Xiang'
'Li, Yue-Zhong'
'Jiang, Kun'

_publ_section_title <i>catena</i>-Poly[[aquatrimethyltin(IV)]-{[trimethyltin(IV)]-\m~3~-thiophene-2,5-dicarboxylato}]
_journal_coeditor_code CV2496
_journal_issue 2
_journal_name_full 'Acta Crystallographica Section E'
_journal_page_first m137
_journal_paper_doi 10.1107/S1600536808043614
_journal_volume 65
_journal_year 2009
_chemical_formula_iupac '[Sn2 (C H3)6 (C6 H2 O4 S) (H2 O)]'
_chemical_formula_sum 'C12 H22 O5 S Sn2'
_chemical_formula_weight 515.74
_chemical_name_systematic
;<i>catena</i>-Poly[[aquatrimethyltin(IV)]-{[trimethyltin(IV)]-\m~3~-thiophene-
2,5-dicarboxylato}]
;
_space_group_IT_number 4
_symmetry_cell_setting monoclinic
_symmetry_space_group_name_Hall 'P 2yb'
_symmetry_space_group_name_H-M 'P 1 21 1'
_atom_sites_solution_hydrogens geom
_atom_sites_solution_primary direct
_atom_sites_solution_secondary difmap
_audit_creation_method SHELXL-97
_cell_angle_alpha 90.00
_cell_angle_beta 102.768(2)
_cell_angle_gamma 90.00
_cell_formula_units_Z 2
_cell_length_a 7.2761(16)
_cell_length_b 10.467(2)
_cell_length_c 12.894(3)
_cell_measurement_reflns_used 3167
_cell_measurement_temperature 298(2)
_cell_measurement_theta_max 27.296
_cell_measurement_theta_min 2.532
_cell_volume 957.7(4)
_computing_cell_refinement 'SAINT (Siemens, 1996)'
_computing_data_collection 'SMART (Siemens, 1996)'
_computing_data_reduction 'SAINT (Siemens, 1996)'
_computing_molecular_graphics 'SHELXTL (Sheldrick, 2008)'
_computing_publication_material 'SHELXTL (Sheldrick, 2008)'
_computing_structure_refinement 'SHELXL97 (Sheldrick, 2008)'
_computing_structure_solution 'SHELXS97 (Sheldrick, 2008)'
_diffrn_ambient_temperature 298(2)
_diffrn_measured_fraction_theta_full 0.998
_diffrn_measured_fraction_theta_max 0.998
_diffrn_measurement_device_type 'Bruker SMART CCD area-detector'
_diffrn_measurement_method '\f and \w'
_diffrn_radiation_monochromator graphite
_diffrn_radiation_source 'fine-focus sealed tube'
_diffrn_radiation_type MoK\a
_diffrn_radiation_wavelength 0.71073
_diffrn_reflns_av_R_equivalents 0.0237
_diffrn_reflns_av_sigmaI/netI 0.0379
_diffrn_reflns_limit_h_max 8
_diffrn_reflns_limit_h_min -7
_diffrn_reflns_limit_k_max 12
_diffrn_reflns_limit_k_min -12
_diffrn_reflns_limit_l_max 15
_diffrn_reflns_limit_l_min -14
_diffrn_reflns_number 4866
_diffrn_reflns_theta_full 25.01
_diffrn_reflns_theta_max 25.01
_diffrn_reflns_theta_min 1.62
_exptl_absorpt_coefficient_mu 2.729
_exptl_absorpt_correction_T_max 0.5851
_exptl_absorpt_correction_T_min 0.4082
_exptl_absorpt_correction_type multi-scan
_exptl_absorpt_process_details '(SADABS; Sheldrick, 1996)'
_exptl_crystal_colour colourless
_exptl_crystal_density_diffrn 1.788
_exptl_crystal_density_method 'not measured'
_exptl_crystal_description block
_exptl_crystal_F_000 500
_exptl_crystal_size_max 0.40
_exptl_crystal_size_mid 0.30
_exptl_crystal_size_min 0.22
_refine_diff_density_max 0.403
_refine_diff_density_min -0.410
_refine_ls_abs_structure_details 'Flack (1983), 1631 Friedel pairs'
_refine_ls_abs_structure_Flack -0.06(3)
_refine_ls_extinction_method none
_refine_ls_goodness_of_fit_ref 1.034
_refine_ls_hydrogen_treatment mixed
_refine_ls_matrix_type full
_refine_ls_number_parameters 193
_refine_ls_number_reflns 3204
_refine_ls_number_restraints 1
_refine_ls_restrained_S_all 1.034
_refine_ls_R_factor_all 0.0319
_refine_ls_R_factor_gt 0.0275
_refine_ls_shift/su_max 0.001
_refine_ls_shift/su_mean 0.000
_refine_ls_structure_factor_coef Fsqd
_refine_ls_weighting_details 'calc w=1/[\s^2^(Fo^2^)+(0.0298P)^2^+0.4614P] where P=(Fo^2^+2Fc^2^)/3'
_refine_ls_weighting_scheme calc
_refine_ls_wR_factor_gt 0.0635
_refine_ls_wR_factor_ref 0.0665
_reflns_number_gt 2950
_reflns_number_total 3204
_reflns_threshold_expression I>2\s(I)
_cod_data_source_file cv2496.cif
_cod_data_source_block I
_cod_depositor_comments
;
The following automatic conversions were performed:
'_symmetry_cell_setting' value 'Monoclinic' changed to 'monoclinic'
according to '/home/saulius/struct/CIF-dictionaries/cif_core.dic'
dictionary named 'cif_core.dic' version 2.4.1 from
2010-06-29.

'_geom_bond_publ_flag' value 'Y' changed to 'y' according to
'/home/saulius/struct/CIF-dictionaries/cif_core.dic' dictionary named
'cif_core.dic' version 2.4.1 from 2010-06-29 (10 times).

Automatic conversion script
Id: cif_fix_enum 1527 2010-12-29 10:47:43Z saulius 

The following automatic conversions were performed:

'_symmetry_cell_setting' value 'Monoclinic' changed to 'monoclinic'
according to /home/saulius/struct/CIF-dictionaries/cif_core.dic
dictionary named 'cif_core.dic' version 2.4.1 from
2010-06-29.

'_geom_bond_publ_flag' value 'Y' changed to 'y'
according to /home/saulius/struct/CIF-dictionaries/cif_core.dic
dictionary named 'cif_core.dic' version 2.4.1 from 2010-06-29 (10
times).

Automatic conversion script
Id: cif_fix_values 1715 2011-07-08 13:25:40Z adriana 
;
_cod_original_sg_symbol_H-M 'P 21'
_cod_database_code 2220748
_cod_database_fobs_code 2220748

loop_
_symmetry_equiv_pos_as_xyz
'x, y, z'
'-x, y+1/2, -z'

loop_
_atom_site_type_symbol
_atom_site_label
_atom_site_fract_x
_atom_site_fract_y
_atom_site_fract_z
_atom_site_U_iso_or_equiv
_atom_site_adp_type
_atom_site_calc_flag
_atom_site_refinement_flags
_atom_site_occupancy
_atom_site_disorder_assembly
_atom_site_disorder_group
Sn Sn1 0.40954(6) 0.66275(4) 0.52089(3) 0.05596(13) Uani d . 1 . .
Sn Sn2 0.29616(5) -0.21300(4) 0.94966(3) 0.04704(11) Uani d . 1 . .
O O1 0.2935(8) 0.5249(5) 0.6105(4) 0.0697(13) Uani d . 1 . .
O O2 0.4490(8) 0.3555(5) 0.5684(4) 0.0712(13) Uani d . 1 . .
O O3 0.2928(6) -0.0330(4) 0.8646(3) 0.0549(11) Uani d . 1 . .
O O4 0.0302(6) 0.0281(5) 0.9120(3) 0.0620(12) Uani d . 1 . .
O O5 0.3171(8) -0.4236(5) 1.0422(5) 0.0697(14) Uani d . 1 . .
S S1 0.3024(2) 0.17295(16) 0.71215(11) 0.0493(3) Uani d . 1 . .
C C1 0.3378(10) 0.4063(7) 0.6153(5) 0.0571(16) Uani d . 1 . .
C C2 0.2486(8) 0.3306(5) 0.6871(4) 0.0463(14) Uani d . 1 . .
C C3 0.1297(10) 0.3741(7) 0.7489(6) 0.0668(19) Uani d . 1 . .
H H3 0.0850 0.4575 0.7468 0.080 Uiso calc R 1 . .
C C4 0.0833(9) 0.2787(8) 0.8154(5) 0.0638(16) Uani d . 1 . .
H H4 0.0038 0.2919 0.8618 0.077 Uiso calc R 1 . .
C C5 0.1680(8) 0.1643(7) 0.8045(4) 0.0463(12) Uani d . 1 . .
C C6 0.1558(8) 0.0462(6) 0.8644(4) 0.0476(14) Uani d . 1 . .
C C7 0.2903(11) 0.5827(9) 0.3703(5) 0.079(2) Uani d . 1 . .
H H7A 0.3624 0.5094 0.3586 0.118 Uiso calc R 1 . .
H H7B 0.2918 0.6451 0.3159 0.118 Uiso calc R 1 . .
H H7C 0.1627 0.5574 0.3681 0.118 Uiso calc R 1 . .
C C8 0.2492(14) 0.8103(8) 0.5708(8) 0.097(3) Uani d . 1 . .
H H8A 0.1767 0.7757 0.6181 0.145 Uiso calc R 1 . .
H H8B 0.1657 0.8470 0.5099 0.145 Uiso calc R 1 . .
H H8C 0.3324 0.8752 0.6072 0.145 Uiso calc R 1 . .
C C9 0.6959(10) 0.6383(9) 0.5970(6) 0.080(2) Uani d . 1 . .
H H9A 0.7046 0.5871 0.6597 0.119 Uiso calc R 1 . .
H H9B 0.7523 0.7202 0.6166 0.119 Uiso calc R 1 . .
H H9C 0.7610 0.5964 0.5495 0.119 Uiso calc R 1 . .
C C10 0.0317(9) -0.2808(8) 0.8666(6) 0.0686(19) Uani d . 1 . .
H H10A -0.0630 -0.2177 0.8689 0.103 Uiso calc R 1 . .
H H10B 0.0016 -0.3582 0.8991 0.103 Uiso calc R 1 . .
H H10C 0.0361 -0.2974 0.7940 0.103 Uiso calc R 1 . .
C C11 0.5359(11) -0.2714(8) 0.8945(7) 0.084(3) Uani d . 1 . .
H H11A 0.4987 -0.3313 0.8374 0.125 Uiso calc R 1 . .
H H11B 0.6248 -0.3110 0.9516 0.125 Uiso calc R 1 . .
H H11C 0.5931 -0.1982 0.8696 0.125 Uiso calc R 1 . .
C C12 0.3463(10) -0.1258(7) 1.1007(5) 0.0656(19) Uani d . 1 . .
H H12A 0.2520 -0.0619 1.1015 0.098 Uiso calc R 1 . .
H H12B 0.4686 -0.0867 1.1156 0.098 Uiso calc R 1 . .
H H12C 0.3411 -0.1892 1.1538 0.098 Uiso calc R 1 . .
H H1 0.405(12) -0.434(8) 1.097(6) 0.079 Uiso d . 1 . .
H H2 0.233(11) -0.442(8) 1.076(6) 0.079 Uiso d . 1 . .

loop_
_atom_site_aniso_label
_atom_site_aniso_U_11
_atom_site_aniso_U_22
_atom_site_aniso_U_33
_atom_site_aniso_U_12
_atom_site_aniso_U_13
_atom_site_aniso_U_23
Sn1 0.0634(3) 0.0477(2) 0.0566(2) 0.0046(2) 0.0130(2) 0.0066(2)
Sn2 0.03417(18) 0.0448(2) 0.0646(2) 0.00064(19) 0.01612(16) 0.0085(2)
O1 0.092(4) 0.042(3) 0.081(3) 0.010(3) 0.033(3) 0.019(2)
O2 0.099(4) 0.052(3) 0.073(3) 0.003(3) 0.041(3) 0.002(2)
O3 0.051(2) 0.050(2) 0.070(3) 0.013(2) 0.026(2) 0.018(2)
O4 0.051(3) 0.066(3) 0.075(3) 0.009(2) 0.028(2) 0.014(2)
O5 0.057(3) 0.059(3) 0.099(4) -0.003(2) 0.029(3) 0.023(3)
S1 0.0592(9) 0.0388(8) 0.0543(7) 0.0041(7) 0.0223(7) 0.0034(7)
C1 0.065(4) 0.054(4) 0.050(3) 0.002(3) 0.008(3) 0.007(3)
C2 0.049(3) 0.041(3) 0.047(3) 0.005(2) 0.007(3) 0.006(2)
C3 0.069(5) 0.047(4) 0.087(5) 0.019(3) 0.022(4) 0.016(3)
C4 0.066(4) 0.055(4) 0.078(4) 0.016(4) 0.034(3) 0.008(4)
C5 0.042(3) 0.049(3) 0.049(3) 0.007(3) 0.011(2) 0.002(3)
C6 0.040(3) 0.051(4) 0.053(3) 0.004(3) 0.015(3) 0.003(3)
C7 0.067(5) 0.098(7) 0.064(4) -0.020(4) 0.000(4) 0.004(4)
C8 0.125(8) 0.051(5) 0.135(8) 0.011(5) 0.073(7) 0.012(5)
C9 0.070(5) 0.086(6) 0.073(4) -0.002(4) -0.003(4) -0.002(4)
C10 0.047(4) 0.075(5) 0.080(4) -0.008(3) 0.004(3) -0.004(4)
C11 0.071(5) 0.064(5) 0.133(7) 0.024(4) 0.059(5) 0.025(5)
C12 0.060(4) 0.059(4) 0.071(4) -0.005(3) -0.001(3) 0.011(3)

loop_
_atom_type_symbol
_atom_type_description
_atom_type_scat_dispersion_real
_atom_type_scat_dispersion_imag
_atom_type_scat_source
C C 0.0033 0.0016 'International Tables Vol C Tables 4.2.6.8 and 6.1.1.4'
H H 0.0000 0.0000 'International Tables Vol C Tables 4.2.6.8 and 6.1.1.4'
S S 0.1246 0.1234 'International Tables Vol C Tables 4.2.6.8 and 6.1.1.4'
O O 0.0106 0.0060 'International Tables Vol C Tables 4.2.6.8 and 6.1.1.4'
Sn Sn -0.6537 1.4246 'International Tables Vol C Tables 4.2.6.8 and 6.1.1.4'

loop_
_geom_angle_atom_site_label_1
_geom_angle_atom_site_label_2
_geom_angle_atom_site_label_3
_geom_angle_site_symmetry_1
_geom_angle_site_symmetry_3
_geom_angle
_geom_angle_publ_flag
C9 Sn1 C7 . . 122.7(3) ?
C9 Sn1 C8 . . 120.0(4) ?
C7 Sn1 C8 . . 115.2(4) ?
C9 Sn1 O1 . . 97.7(3) ?
C7 Sn1 O1 . . 95.6(3) ?
C8 Sn1 O1 . . 91.0(2) ?
C9 Sn1 O2 . 2_656 81.7(3) ?
C7 Sn1 O2 . 2_656 91.3(2) ?
C8 Sn1 O2 . 2_656 82.5(3) ?
O1 Sn1 O2 . 2_656 172.06(17) ?
C10 Sn2 C12 . . 124.6(3) ?
C10 Sn2 C11 . . 117.4(4) ?
C12 Sn2 C11 . . 116.7(3) ?
C10 Sn2 O3 . . 97.4(3) ?
C12 Sn2 O3 . . 94.1(2) ?
C11 Sn2 O3 . . 89.9(2) ?
C10 Sn2 O5 . . 84.1(3) ?
C12 Sn2 O5 . . 87.8(2) ?
C11 Sn2 O5 . . 86.4(2) ?
O3 Sn2 O5 . . 176.36(17) ?
C1 O1 Sn1 . . 123.8(4) ?
C6 O3 Sn2 . . 118.5(4) ?
Sn2 O5 H1 . . 118(6) ?
Sn2 O5 H2 . . 118(6) ?
H1 O5 H2 . . 92(7) ?
C5 S1 C2 . . 92.3(3) ?
O2 C1 O1 . . 125.4(6) ?
O2 C1 C2 . . 120.3(6) ?
O1 C1 C2 . . 114.2(6) ?
C3 C2 C1 . . 127.4(6) ?
C3 C2 S1 . . 110.9(4) ?
C1 C2 S1 . . 121.5(5) ?
C2 C3 C4 . . 112.6(6) ?
C2 C3 H3 . . 123.7 ?
C4 C3 H3 . . 123.7 ?
C5 C4 C3 . . 112.7(6) ?
C5 C4 H4 . . 123.7 ?
C3 C4 H4 . . 123.7 ?
C4 C5 C6 . . 126.9(5) ?
C4 C5 S1 . . 111.5(5) ?
C6 C5 S1 . . 121.5(5) ?
O4 C6 O3 . . 124.0(6) ?
O4 C6 C5 . . 122.2(6) ?
O3 C6 C5 . . 113.8(5) ?
Sn1 C7 H7A . . 109.5 ?
Sn1 C7 H7B . . 109.5 ?
H7A C7 H7B . . 109.5 ?
Sn1 C7 H7C . . 109.5 ?
H7A C7 H7C . . 109.5 ?
H7B C7 H7C . . 109.5 ?
Sn1 C8 H8A . . 109.5 ?
Sn1 C8 H8B . . 109.5 ?
H8A C8 H8B . . 109.5 ?
Sn1 C8 H8C . . 109.5 ?
H8A C8 H8C . . 109.5 ?
H8B C8 H8C . . 109.5 ?
Sn1 C9 H9A . . 109.5 ?
Sn1 C9 H9B . . 109.5 ?
H9A C9 H9B . . 109.5 ?
Sn1 C9 H9C . . 109.5 ?
H9A C9 H9C . . 109.5 ?
H9B C9 H9C . . 109.5 ?
Sn2 C10 H10A . . 109.5 ?
Sn2 C10 H10B . . 109.5 ?
H10A C10 H10B . . 109.5 ?
Sn2 C10 H10C . . 109.5 ?
H10A C10 H10C . . 109.5 ?
H10B C10 H10C . . 109.5 ?
Sn2 C11 H11A . . 109.5 ?
Sn2 C11 H11B . . 109.5 ?
H11A C11 H11B . . 109.5 ?
Sn2 C11 H11C . . 109.5 ?
H11A C11 H11C . . 109.5 ?
H11B C11 H11C . . 109.5 ?
Sn2 C12 H12A . . 109.5 ?
Sn2 C12 H12B . . 109.5 ?
H12A C12 H12B . . 109.5 ?
Sn2 C12 H12C . . 109.5 ?
H12A C12 H12C . . 109.5 ?
H12B C12 H12C . . 109.5 ?

loop_
_geom_bond_atom_site_label_1
_geom_bond_atom_site_label_2
_geom_bond_site_symmetry_2
_geom_bond_distance
_geom_bond_publ_flag
Sn1 C9 . 2.114(7) y
Sn1 C7 . 2.117(7) y
Sn1 C8 . 2.120(8) y
Sn1 O1 . 2.135(5) y
Sn1 O2 2_656 2.641(5) y
Sn2 C10 . 2.108(7) y
Sn2 C12 . 2.108(7) y
Sn2 C11 . 2.114(7) y
Sn2 O3 . 2.178(4) y
Sn2 O5 . 2.495(5) y
O1 C1 . 1.282(9) ?
O2 C1 . 1.233(8) ?
O3 C6 . 1.296(7) ?
O4 C6 . 1.223(6) ?
O5 H1 . 0.85(8) ?
O5 H2 . 0.85(7) ?
S1 C5 . 1.702(5) ?
S1 C2 . 1.711(6) ?
C1 C2 . 1.474(9) ?
C2 C3 . 1.376(8) ?
C3 C4 . 1.405(10) ?
C3 H3 . 0.9300 ?
C4 C5 . 1.368(10) ?
C4 H4 . 0.9300 ?
C5 C6 . 1.470(9) ?
C7 H7A . 0.9600 ?
C7 H7B . 0.9600 ?
C7 H7C . 0.9600 ?
C8 H8A . 0.9600 ?
C8 H8B . 0.9600 ?
C8 H8C . 0.9600 ?
C9 H9A . 0.9600 ?
C9 H9B . 0.9600 ?
C9 H9C . 0.9600 ?
C10 H10A . 0.9600 ?
C10 H10B . 0.9600 ?
C10 H10C . 0.9600 ?
C11 H11A . 0.9600 ?
C11 H11B . 0.9600 ?
C11 H11C . 0.9600 ?
C12 H12A . 0.9600 ?
C12 H12B . 0.9600 ?
C12 H12C . 0.9600 ?

loop_
_geom_hbond_atom_site_label_D
_geom_hbond_atom_site_label_H
_geom_hbond_atom_site_label_A
_geom_hbond_site_symmetry_A
_geom_hbond_distance_DH
_geom_hbond_distance_HA
_geom_hbond_distance_DA
_geom_hbond_angle_DHA
O5 H1 O3 2_647 0.85(8) 2.38(8) 3.050(7) 136(7)
O5 H2 O4 2_547 0.85(7) 1.98(8) 2.765(6) 153(7)
